data_2222768
loop_
_publ_author_name
'Guan, Jin-Tao'
'Zhang, Kai-Cheng'
'Dai, Zhi-Qun'

_publ_section_title
;[1,1'-Bis(diphenylphosphino)cobaltocenium-\k^2^<i>P</i>,<i>P</i>']dichloridoplatinum(II)
 hexafluoridophosphate
;
_journal_coeditor_code JH2085
_journal_issue 8
_journal_name_full 'Acta Crystallographica Section E'
_journal_page_first m960
_journal_paper_doi 10.1107/S1600536809027925
_journal_volume 65
_journal_year 2009
_chemical_formula_iupac '[Co Pt (C17 H14 P)2 Cl2] P F6'
_chemical_formula_moiety 'C34 H28 Cl2 Co P2 Pt +, F6 P1 -'
_chemical_formula_sum 'C34 H28 Cl2 Co F6 P3 Pt'
_chemical_formula_weight 968.39
_chemical_name_systematic
;
[1,1'-Bis(diphenylphosphino)cobaltocenium-
\k^2^<i>P</i>,<i>P</i>']dichloridoplatinum(II) hexafluoridophosphate
;
_space_group_IT_number 2
_symmetry_cell_setting triclinic
_symmetry_space_group_name_Hall '-P 1'
_symmetry_space_group_name_H-M 'P -1'
_atom_sites_solution_hydrogens geom
_atom_sites_solution_primary direct
_atom_sites_solution_secondary difmap
_audit_creation_method SHELXL97
_cell_angle_alpha 94.97800(10)
_cell_angle_beta 102.42300(10)
_cell_angle_gamma 114.23200(10)
_cell_formula_units_Z 2
_cell_length_a 8.97300(10)
_cell_length_b 10.87700(10)
_cell_length_c 19.76700(10)
_cell_measurement_reflns_used 7129
_cell_measurement_temperature 293(2)
_cell_measurement_theta_max 27.43
_cell_measurement_theta_min 2.51
_cell_volume 1684.54(3)
_computing_cell_refinement 'SAINT (Bruker, 2001)'
_computing_data_collection 'SMART (Bruker, 2001)'
_computing_data_reduction 'SAINT (Bruker, 2001)'
_computing_molecular_graphics 'SHELXTL (Sheldrick, 2008)'
_computing_publication_material 'SHELXTL (Sheldrick, 2008)'
_computing_structure_refinement 'SHELXS97 (Sheldrick, 2008)'
_computing_structure_solution 'SHELXS97 (Sheldrick, 2008)'
_diffrn_ambient_temperature 293(2)
_diffrn_measured_fraction_theta_full 0.969
_diffrn_measured_fraction_theta_max 0.969
_diffrn_measurement_device_type 'Bruker SMART CCD area-detector'
_diffrn_measurement_method '\f and \w'
_diffrn_radiation_monochromator graphite
_diffrn_radiation_source 'fine-focus sealed tube'
_diffrn_radiation_type MoK\a
_diffrn_radiation_wavelength 0.71073
_diffrn_reflns_av_R_equivalents 0.0798
_diffrn_reflns_av_sigmaI/netI 0.0762
_diffrn_reflns_limit_h_max 11
_diffrn_reflns_limit_h_min -11
_diffrn_reflns_limit_k_max 13
_diffrn_reflns_limit_k_min -13
_diffrn_reflns_limit_l_max 25
_diffrn_reflns_limit_l_min -25
_diffrn_reflns_number 17964
_diffrn_reflns_theta_full 27.50
_diffrn_reflns_theta_max 27.50
_diffrn_reflns_theta_min 1.08
_exptl_absorpt_coefficient_mu 5.000
_exptl_absorpt_correction_T_max 0.6347
_exptl_absorpt_correction_T_min 0.4346
_exptl_absorpt_correction_type multi-scan
_exptl_absorpt_process_details '(SADABS; Sheldrick, 2004)'
_exptl_crystal_colour yellow
_exptl_crystal_density_diffrn 1.909
_exptl_crystal_density_method 'not measured'
_exptl_crystal_description block
_exptl_crystal_F_000 940
_exptl_crystal_size_max 0.20
_exptl_crystal_size_mid 0.10
_exptl_crystal_size_min 0.10
_refine_diff_density_max 1.976
_refine_diff_density_min -1.194
_refine_ls_extinction_method none
_refine_ls_goodness_of_fit_ref 1.004
_refine_ls_hydrogen_treatment constr
_refine_ls_matrix_type full
_refine_ls_number_parameters 424
_refine_ls_number_reflns 7506
_refine_ls_number_restraints 0
_refine_ls_restrained_S_all 1.004
_refine_ls_R_factor_all 0.0509
_refine_ls_R_factor_gt 0.0404
_refine_ls_shift/su_max 0.027
_refine_ls_shift/su_mean 0.002
_refine_ls_structure_factor_coef Fsqd
_refine_ls_weighting_details 'calc w=1/[\s^2^(Fo^2^)+(0.0412P)^2^+0.1224P] where P=(Fo^2^+2Fc^2^)/3'
_refine_ls_weighting_scheme calc
_refine_ls_wR_factor_gt 0.0846
_refine_ls_wR_factor_ref 0.0918
_reflns_number_gt 6245
_reflns_number_total 7506
_reflns_threshold_expression I>2\s(I)
_cod_data_source_file jh2085.cif
_cod_data_source_block I
_cod_database_code 2222768
_cod_database_fobs_code 2222768

loop_
_symmetry_equiv_pos_as_xyz
'x, y, z'
'-x, -y, -z'

loop_
_atom_site_type_symbol
_atom_site_label
_atom_site_fract_x
_atom_site_fract_y
_atom_site_fract_z
_atom_site_U_iso_or_equiv
_atom_site_adp_type
_atom_site_calc_flag
_atom_site_refinement_flags
_atom_site_occupancy
_atom_site_disorder_assembly
_atom_site_disorder_group
Pt Pt1 0.39843(2) 0.173677(19) 0.691223(10) 0.02720(8) Uani d . 1 . .
C C1 0.1265(6) 0.0476(5) 0.8029(3) 0.0310(11) Uani d . 1 . .
C C2 0.1575(7) 0.0917(6) 0.8766(3) 0.0393(13) Uani d . 1 . .
H H2 0.2662 0.1217 0.9124 0.047 Uiso calc R 1 . .
C C3 0.0069(7) 0.0887(6) 0.8896(3) 0.0402(14) Uani d . 1 . .
H H3 -0.0069 0.1162 0.9355 0.048 Uiso calc R 1 . .
C C4 -0.1191(7) 0.0395(6) 0.8243(3) 0.0385(13) Uani d . 1 . .
H H4 -0.2358 0.0284 0.8171 0.046 Uiso calc R 1 . .
C C5 -0.0475(6) 0.0153(5) 0.7704(3) 0.0335(12) Uani d . 1 . .
H H5 -0.1066 -0.0182 0.7199 0.040 Uiso calc R 1 . .
C C6 0.1783(7) 0.3358(5) 0.7545(3) 0.0313(11) Uani d . 1 . .
C C7 0.2929(8) 0.3902(6) 0.8247(3) 0.0453(15) Uani d . 1 . .
H H7 0.4113 0.4042 0.8385 0.054 Uiso calc R 1 . .
C C8 0.2032(11) 0.4171(7) 0.8706(4) 0.061(2) Uani d . 1 . .
H H8 0.2486 0.4506 0.9218 0.074 Uiso calc R 1 . .
C C9 0.0375(11) 0.3835(7) 0.8310(4) 0.060(2) Uani d . 1 . .
H H9 -0.0523 0.3899 0.8496 0.072 Uiso calc R 1 . .
C C10 0.0197(8) 0.3319(6) 0.7586(3) 0.0462(15) Uani d . 1 . .
H H10 -0.0830 0.3002 0.7191 0.055 Uiso calc R 1 . .
C C11 0.1492(7) -0.1487(5) 0.7122(3) 0.0350(12) Uani d . 1 . .
C C12 0.0321(8) -0.2418(6) 0.7413(3) 0.0507(16) Uani d . 1 . .
H H12 0.0269 -0.2148 0.7864 0.061 Uiso calc R 1 . .
C C13 -0.0751(8) -0.3725(7) 0.7043(4) 0.0605(19) Uani d . 1 . .
H H13 -0.1526 -0.4341 0.7241 0.073 Uiso calc R 1 . .
C C14 -0.0672(8) -0.4123(6) 0.6369(4) 0.0574(18) Uani d . 1 . .
H H14 -0.1420 -0.5001 0.6109 0.069 Uiso calc R 1 . .
C C15 0.0499(8) -0.3231(7) 0.6084(4) 0.0519(16) Uani d . 1 . .
H H15 0.0562 -0.3515 0.5638 0.062 Uiso calc R 1 . .
C C16 0.1584(7) -0.1917(6) 0.6453(3) 0.0409(14) Uani d . 1 . .
H H16 0.2376 -0.1316 0.6257 0.049 Uiso calc R 1 . .
C C17 0.4359(7) 0.0302(6) 0.8356(3) 0.0373(13) Uani d . 1 . .
C C18 0.4344(8) -0.0865(7) 0.8568(3) 0.0513(16) Uani d . 1 . .
H H18 0.3546 -0.1725 0.8305 0.062 Uiso calc R 1 . .
C C19 0.5543(11) -0.0755(10) 0.9187(4) 0.073(2) Uani d . 1 . .
H H19 0.5538 -0.1545 0.9335 0.088 Uiso calc R 1 . .
C C20 0.6699(10) 0.0491(11) 0.9567(4) 0.074(3) Uani d . 1 . .
H H20 0.7482 0.0555 0.9978 0.089 Uiso calc R 1 . .
C C21 0.6736(8) 0.1670(10) 0.9353(4) 0.068(2) Uani d . 1 . .
H H21 0.7538 0.2524 0.9622 0.081 Uiso calc R 1 . .
C C22 0.5600(7) 0.1594(7) 0.8746(3) 0.0495(16) Uani d . 1 . .
H H22 0.5650 0.2392 0.8594 0.059 Uiso calc R 1 . .
C C23 0.0296(6) 0.1815(5) 0.6113(3) 0.0295(11) Uani d . 1 . .
C C24 -0.0224(7) 0.0419(6) 0.5888(3) 0.0367(13) Uani d . 1 . .
H H24 0.0462 0.0008 0.6067 0.044 Uiso calc R 1 . .
C C25 -0.1782(7) -0.0353(6) 0.5390(3) 0.0433(14) Uani d . 1 . .
H H25 -0.2142 -0.1290 0.5245 0.052 Uiso calc R 1 . .
C C26 -0.2803(7) 0.0236(7) 0.5108(3) 0.0494(17) Uani d . 1 . .
H H26 -0.3833 -0.0292 0.4769 0.059 Uiso calc R 1 . .
C C27 -0.2286(8) 0.1602(7) 0.5332(3) 0.0497(16) Uani d . 1 . .
H H27 -0.2978 0.2006 0.5146 0.060 Uiso calc R 1 . .
C C28 -0.0737(7) 0.2407(6) 0.5835(3) 0.0419(14) Uani d . 1 . .
H H28 -0.0399 0.3340 0.5982 0.050 Uiso calc R 1 . .
C C29 0.3237(7) 0.4478(6) 0.6492(3) 0.0360(12) Uani d . 1 . .
C C30 0.3094(8) 0.4536(6) 0.5787(3) 0.0458(15) Uani d . 1 . .
H H30 0.2458 0.3736 0.5445 0.055 Uiso calc R 1 . .
C C31 0.3895(9) 0.5784(8) 0.5587(4) 0.0591(19) Uani d . 1 . .
H H31 0.3807 0.5818 0.5112 0.071 Uiso calc R 1 . .
C C32 0.4826(9) 0.6979(7) 0.6099(4) 0.063(2) Uani d . 1 . .
H H32 0.5356 0.7819 0.5967 0.075 Uiso calc R 1 . .
C C33 0.4963(9) 0.6918(7) 0.6794(4) 0.0629(19) Uani d . 1 . .
H H33 0.5592 0.7720 0.7136 0.075 Uiso calc R 1 . .
C C34 0.4184(8) 0.5689(6) 0.6996(3) 0.0513(16) Uani d . 1 . .
H H34 0.4289 0.5664 0.7472 0.062 Uiso calc R 1 . .
Cl Cl1 0.57300(18) 0.06097(16) 0.69406(8) 0.0458(4) Uani d . 1 . .
Cl Cl2 0.5467(2) 0.30193(16) 0.61893(9) 0.0502(4) Uani d . 1 . .
Co Co1 0.08481(9) 0.21409(8) 0.82014(4) 0.03369(17) Uani d . 1 . .
P P1 0.27781(16) 0.02746(14) 0.75901(7) 0.0295(3) Uani d . 1 . .
P P2 0.23250(16) 0.28380(13) 0.67663(7) 0.0285(3) Uani d . 1 . .
F F1 0.7096(13) 0.6711(9) 0.8492(4) 0.209(4) Uani d . 1 . .
F F4 0.9060(8) 0.6276(8) 0.9842(3) 0.129(2) Uani d . 1 . .
F F3 0.6545(11) 0.6101(15) 0.9389(5) 0.255(6) Uani d . 1 . .
F F5 0.7334(12) 0.4950(8) 0.8797(7) 0.265(6) Uani d . 1 . .
F F2 0.8821(13) 0.7923(8) 0.9449(5) 0.230(5) Uani d . 1 . .
F F6 0.9614(11) 0.6650(12) 0.8885(4) 0.211(5) Uani d . 1 . .
P P3 0.8058(3) 0.6409(2) 0.91318(10) 0.0653(5) Uani d . 1 . .

loop_
_atom_site_aniso_label
_atom_site_aniso_U_11
_atom_site_aniso_U_22
_atom_site_aniso_U_33
_atom_site_aniso_U_12
_atom_site_aniso_U_13
_atom_site_aniso_U_23
Pt1 0.02182(10) 0.02686(12) 0.03064(12) 0.00777(8) 0.00884(8) 0.00572(8)
C1 0.030(3) 0.028(3) 0.037(3) 0.012(2) 0.013(2) 0.012(2)
C2 0.036(3) 0.054(4) 0.029(3) 0.019(3) 0.010(2) 0.012(3)
C3 0.045(3) 0.048(4) 0.036(3) 0.022(3) 0.021(3) 0.018(3)
C4 0.032(3) 0.041(3) 0.046(3) 0.014(2) 0.017(3) 0.014(3)
C5 0.033(3) 0.032(3) 0.032(3) 0.010(2) 0.010(2) 0.005(2)
C6 0.037(3) 0.024(3) 0.035(3) 0.012(2) 0.014(2) 0.008(2)
C7 0.046(3) 0.031(3) 0.038(3) 0.001(3) 0.008(3) -0.002(3)
C8 0.094(6) 0.037(4) 0.043(4) 0.016(4) 0.028(4) 0.000(3)
C9 0.089(6) 0.057(5) 0.067(5) 0.047(4) 0.049(4) 0.020(4)
C10 0.052(4) 0.044(4) 0.059(4) 0.029(3) 0.026(3) 0.024(3)
C11 0.035(3) 0.030(3) 0.043(3) 0.016(2) 0.015(2) 0.007(2)
C12 0.060(4) 0.032(3) 0.059(4) 0.014(3) 0.030(3) 0.008(3)
C13 0.056(4) 0.042(4) 0.081(5) 0.012(3) 0.036(4) 0.010(4)
C14 0.045(4) 0.029(3) 0.085(5) 0.008(3) 0.015(4) -0.003(3)
C15 0.049(4) 0.046(4) 0.055(4) 0.017(3) 0.017(3) -0.003(3)
C16 0.034(3) 0.038(3) 0.048(3) 0.012(3) 0.014(3) 0.006(3)
C17 0.033(3) 0.055(4) 0.036(3) 0.026(3) 0.013(2) 0.018(3)
C18 0.055(4) 0.060(4) 0.057(4) 0.036(3) 0.023(3) 0.027(3)
C19 0.074(5) 0.115(8) 0.068(5) 0.064(5) 0.032(4) 0.059(5)
C20 0.052(4) 0.142(9) 0.049(4) 0.057(5) 0.018(4) 0.042(5)
C21 0.038(4) 0.111(7) 0.043(4) 0.029(4) 0.003(3) 0.005(4)
C22 0.041(3) 0.061(4) 0.047(4) 0.026(3) 0.009(3) 0.005(3)
C23 0.029(3) 0.032(3) 0.028(3) 0.014(2) 0.007(2) 0.007(2)
C24 0.034(3) 0.038(3) 0.039(3) 0.016(2) 0.011(2) 0.008(2)
C25 0.039(3) 0.035(3) 0.042(3) 0.006(3) 0.009(3) -0.006(3)
C26 0.028(3) 0.067(5) 0.040(3) 0.011(3) 0.006(3) -0.003(3)
C27 0.037(3) 0.067(5) 0.052(4) 0.033(3) 0.006(3) 0.012(3)
C28 0.038(3) 0.040(3) 0.049(4) 0.023(3) 0.007(3) 0.002(3)
C29 0.034(3) 0.032(3) 0.041(3) 0.013(2) 0.012(2) 0.012(2)
C30 0.051(4) 0.042(4) 0.048(4) 0.020(3) 0.019(3) 0.015(3)
C31 0.066(4) 0.065(5) 0.060(4) 0.032(4) 0.028(4) 0.034(4)
C32 0.058(4) 0.041(4) 0.092(6) 0.017(3) 0.029(4) 0.036(4)
C33 0.065(5) 0.034(4) 0.070(5) 0.006(3) 0.012(4) 0.010(3)
C34 0.051(4) 0.037(4) 0.050(4) 0.007(3) 0.008(3) 0.013(3)
Cl1 0.0384(7) 0.0527(9) 0.0572(9) 0.0263(7) 0.0193(7) 0.0171(7)
Cl2 0.0529(9) 0.0433(9) 0.0666(10) 0.0201(7) 0.0379(8) 0.0221(7)
Co1 0.0351(4) 0.0350(4) 0.0317(4) 0.0140(3) 0.0140(3) 0.0054(3)
P1 0.0275(6) 0.0304(7) 0.0321(7) 0.0127(6) 0.0101(6) 0.0091(6)
P2 0.0282(6) 0.0246(7) 0.0307(7) 0.0088(5) 0.0100(6) 0.0055(5)
F1 0.269(10) 0.196(9) 0.115(5) 0.133(8) -0.088(6) -0.008(5)
F4 0.119(5) 0.172(6) 0.091(4) 0.062(4) 0.013(3) 0.053(4)
F3 0.122(6) 0.457(19) 0.210(9) 0.118(9) 0.102(7) 0.085(10)
F5 0.172(8) 0.088(6) 0.445(17) 0.039(5) -0.002(10) -0.082(8)
F2 0.255(11) 0.105(6) 0.217(9) 0.073(6) -0.119(8) -0.031(6)
F6 0.165(7) 0.350(15) 0.138(6) 0.101(8) 0.091(6) 0.074(8)
P3 0.0571(11) 0.0653(14) 0.0542(11) 0.0153(10) 0.0056(9) 0.0014(10)

loop_
_atom_type_symbol
_atom_type_description
_atom_type_scat_dispersion_real
_atom_type_scat_dispersion_imag
_atom_type_scat_source
C C 0.0033 0.0016 'International Tables Vol C Tables 4.2.6.8 and 6.1.1.4'
H H 0.0000 0.0000 'International Tables Vol C Tables 4.2.6.8 and 6.1.1.4'
F F 0.0171 0.0103 'International Tables Vol C Tables 4.2.6.8 and 6.1.1.4'
P P 0.1023 0.0942 'International Tables Vol C Tables 4.2.6.8 and 6.1.1.4'
Cl Cl 0.1484 0.1585 'International Tables Vol C Tables 4.2.6.8 and 6.1.1.4'
Co Co 0.3494 0.9721 'International Tables Vol C Tables 4.2.6.8 and 6.1.1.4'
Pt Pt -1.7033 8.3905 'International Tables Vol C Tables 4.2.6.8 and 6.1.1.4'

loop_
_geom_angle_atom_site_label_1
_geom_angle_atom_site_label_2
_geom_angle_atom_site_label_3
_geom_angle_site_symmetry_1
_geom_angle_site_symmetry_3
_geom_angle
_geom_angle_publ_flag
P2 Pt1 P1 . . 100.63(5) ?
P2 Pt1 Cl2 . . 88.81(5) ?
P1 Pt1 Cl2 . . 170.32(5) ?
P2 Pt1 Cl1 . . 173.88(5) ?
P1 Pt1 Cl1 . . 84.37(5) ?
Cl2 Pt1 Cl1 . . 86.08(5) ?
C2 C1 C5 . . 106.8(4) ?
C2 C1 P1 . . 126.3(4) ?
C5 C1 P1 . . 126.8(4) ?
C2 C1 Co1 . . 69.9(3) ?
C5 C1 Co1 . . 69.5(3) ?
P1 C1 Co1 . . 128.0(3) ?
C3 C2 C1 . . 108.9(5) ?
C3 C2 Co1 . . 70.4(3) ?
C1 C2 Co1 . . 68.8(3) ?
C3 C2 H2 . . 125.5 ?
C1 C2 H2 . . 125.5 ?
Co1 C2 H2 . . 125.5 ?
C4 C3 C2 . . 107.5(5) ?
C4 C3 Co1 . . 70.0(3) ?
C2 C3 Co1 . . 68.9(3) ?
C4 C3 H3 . . 126.3 ?
C2 C3 H3 . . 126.3 ?
Co1 C3 H3 . . 126.3 ?
C3 C4 C5 . . 109.0(5) ?
C3 C4 Co1 . . 69.7(3) ?
C5 C4 Co1 . . 68.5(3) ?
C3 C4 H4 . . 125.5 ?
C5 C4 H4 . . 125.5 ?
Co1 C4 H4 . . 125.5 ?
C4 C5 C1 . . 107.8(5) ?
C4 C5 Co1 . . 70.8(3) ?
C1 C5 Co1 . . 68.9(3) ?
C4 C5 H5 . . 126.1 ?
C1 C5 H5 . . 126.1 ?
Co1 C5 H5 . . 126.1 ?
C10 C6 C7 . . 107.2(5) ?
C10 C6 P2 . . 127.8(4) ?
C7 C6 P2 . . 125.0(4) ?
C10 C6 Co1 . . 69.6(3) ?
C7 C6 Co1 . . 70.3(3) ?
P2 C6 Co1 . . 125.5(3) ?
C8 C7 C6 . . 108.0(6) ?
C8 C7 Co1 . . 70.7(4) ?
C6 C7 Co1 . . 67.8(3) ?
C8 C7 H7 . . 126.0 ?
C6 C7 H7 . . 126.0 ?
Co1 C7 H7 . . 126.0 ?
C9 C8 C7 . . 108.8(6) ?
C9 C8 Co1 . . 70.1(4) ?
C7 C8 Co1 . . 68.7(3) ?
C9 C8 H8 . . 125.6 ?
C7 C8 H8 . . 125.6 ?
Co1 C8 H8 . . 125.6 ?
C8 C9 C10 . . 108.2(6) ?
C8 C9 Co1 . . 70.1(4) ?
C10 C9 Co1 . . 67.5(3) ?
C8 C9 H9 . . 125.9 ?
C10 C9 H9 . . 125.9 ?
Co1 C9 H9 . . 125.9 ?
C6 C10 C9 . . 107.8(6) ?
C6 C10 Co1 . . 68.7(3) ?
C9 C10 Co1 . . 71.0(4) ?
C6 C10 H10 . . 126.1 ?
C9 C10 H10 . . 126.1 ?
Co1 C10 H10 . . 126.1 ?
C16 C11 C12 . . 119.0(5) ?
C16 C11 P1 . . 120.9(4) ?
C12 C11 P1 . . 120.0(4) ?
C13 C12 C11 . . 120.8(6) ?
C13 C12 H12 . . 119.6 ?
C11 C12 H12 . . 119.6 ?
C12 C13 C14 . . 119.4(6) ?
C12 C13 H13 . . 120.3 ?
C14 C13 H13 . . 120.3 ?
C15 C14 C13 . . 120.4(6) ?
C15 C14 H14 . . 119.8 ?
C13 C14 H14 . . 119.8 ?
C14 C15 C16 . . 120.5(6) ?
C14 C15 H15 . . 119.8 ?
C16 C15 H15 . . 119.8 ?
C15 C16 C11 . . 119.9(5) ?
C15 C16 H16 . . 120.0 ?
C11 C16 H16 . . 120.0 ?
C18 C17 C22 . . 119.8(6) ?
C18 C17 P1 . . 123.0(5) ?
C22 C17 P1 . . 117.2(5) ?
C17 C18 C19 . . 119.5(7) ?
C17 C18 H18 . . 120.2 ?
C19 C18 H18 . . 120.2 ?
C20 C19 C18 . . 120.1(8) ?
C20 C19 H19 . . 119.9 ?
C18 C19 H19 . . 119.9 ?
C19 C20 C21 . . 120.8(7) ?
C19 C20 H20 . . 119.6 ?
C21 C20 H20 . . 119.6 ?
C22 C21 C20 . . 120.4(8) ?
C22 C21 H21 . . 119.8 ?
C20 C21 H21 . . 119.8 ?
C21 C22 C17 . . 119.4(7) ?
C21 C22 H22 . . 120.3 ?
C17 C22 H22 . . 120.3 ?
C28 C23 C24 . . 119.5(5) ?
C28 C23 P2 . . 120.8(4) ?
C24 C23 P2 . . 119.7(4) ?
C25 C24 C23 . . 119.1(5) ?
C25 C24 H24 . . 120.5 ?
C23 C24 H24 . . 120.5 ?
C26 C25 C24 . . 121.5(6) ?
C26 C25 H25 . . 119.3 ?
C24 C25 H25 . . 119.3 ?
C27 C26 C25 . . 119.1(6) ?
C27 C26 H26 . . 120.5 ?
C25 C26 H26 . . 120.5 ?
C26 C27 C28 . . 121.0(6) ?
C26 C27 H27 . . 119.5 ?
C28 C27 H27 . . 119.5 ?
C23 C28 C27 . . 119.8(6) ?
C23 C28 H28 . . 120.1 ?
C27 C28 H28 . . 120.1 ?
C30 C29 C34 . . 118.9(5) ?
C30 C29 P2 . . 120.7(4) ?
C34 C29 P2 . . 120.2(4) ?
C29 C30 C31 . . 120.3(6) ?
C29 C30 H30 . . 119.8 ?
C31 C30 H30 . . 119.8 ?
C32 C31 C30 . . 119.7(6) ?
C32 C31 H31 . . 120.2 ?
C30 C31 H31 . . 120.2 ?
C33 C32 C31 . . 119.8(6) ?
C33 C32 H32 . . 120.1 ?
C31 C32 H32 . . 120.1 ?
C32 C33 C34 . . 120.8(7) ?
C32 C33 H33 . . 119.6 ?
C34 C33 H33 . . 119.6 ?
C33 C34 C29 . . 120.4(6) ?
C33 C34 H34 . . 119.8 ?
C29 C34 H34 . . 119.8 ?
C6 Co1 C1 . . 107.7(2) ?
C6 Co1 C10 . . 41.7(2) ?
C1 Co1 C10 . . 134.9(2) ?
C6 Co1 C5 . . 111.5(2) ?
C1 Co1 C5 . . 41.7(2) ?
C10 Co1 C5 . . 109.1(2) ?
C6 Co1 C2 . . 134.9(2) ?
C1 Co1 C2 . . 41.3(2) ?
C10 Co1 C2 . . 175.8(2) ?
C5 Co1 C2 . . 69.1(2) ?
C6 Co1 C7 . . 41.9(2) ?
C1 Co1 C7 . . 111.7(2) ?
C10 Co1 C7 . . 69.6(3) ?
C5 Co1 C7 . . 142.6(2) ?
C2 Co1 C7 . . 109.3(3) ?
C6 Co1 C3 . . 175.5(2) ?
C1 Co1 C3 . . 69.5(2) ?
C10 Co1 C3 . . 142.8(2) ?
C5 Co1 C3 . . 68.9(2) ?
C2 Co1 C3 . . 40.7(2) ?
C7 Co1 C3 . . 135.3(2) ?
C6 Co1 C4 . . 142.7(2) ?
C1 Co1 C4 . . 69.0(2) ?
C10 Co1 C4 . . 113.4(2) ?
C5 Co1 C4 . . 40.7(2) ?
C2 Co1 C4 . . 68.0(2) ?
C7 Co1 C4 . . 175.4(2) ?
C3 Co1 C4 . . 40.2(2) ?
C6 Co1 C9 . . 69.7(2) ?
C1 Co1 C9 . . 176.4(2) ?
C10 Co1 C9 . . 41.5(3) ?
C5 Co1 C9 . . 136.4(3) ?
C2 Co1 C9 . . 142.3(3) ?
C7 Co1 C9 . . 68.2(3) ?
C3 Co1 C9 . . 113.3(2) ?
C4 Co1 C9 . . 111.4(3) ?
C6 Co1 C8 . . 69.6(2) ?
C1 Co1 C8 . . 142.3(3) ?
C10 Co1 C8 . . 68.9(3) ?
C5 Co1 C8 . . 175.9(3) ?
C2 Co1 C8 . . 113.2(3) ?
C7 Co1 C8 . . 40.6(2) ?
C3 Co1 C8 . . 110.4(2) ?
C4 Co1 C8 . . 136.2(2) ?
C9 Co1 C8 . . 39.8(3) ?
C11 P1 C17 . . 108.6(3) ?
C11 P1 C1 . . 98.9(2) ?
C17 P1 C1 . . 99.8(2) ?
C11 P1 Pt1 . . 114.09(18) ?
C17 P1 Pt1 . . 111.89(17) ?
C1 P1 Pt1 . . 121.89(17) ?
C23 P2 C29 . . 105.9(2) ?
C23 P2 C6 . . 104.9(2) ?
C29 P2 C6 . . 100.4(2) ?
C23 P2 Pt1 . . 112.19(18) ?
C29 P2 Pt1 . . 115.15(18) ?
C6 P2 Pt1 . . 116.92(18) ?
F5 P3 F3 . . 89.2(7) ?
F5 P3 F6 . . 88.5(6) ?
F3 P3 F6 . . 176.5(7) ?
F5 P3 F2 . . 177.7(7) ?
F3 P3 F2 . . 92.5(7) ?
F6 P3 F2 . . 89.9(6) ?
F5 P3 F1 . . 91.4(6) ?
F3 P3 F1 . . 86.0(6) ?
F6 P3 F1 . . 96.7(6) ?
F2 P3 F1 . . 87.1(5) ?
F5 P3 F4 . . 95.7(6) ?
F3 P3 F4 . . 91.4(5) ?
F6 P3 F4 . . 86.2(4) ?
F2 P3 F4 . . 85.9(4) ?
F1 P3 F4 . . 172.4(5) ?

loop_
_geom_bond_atom_site_label_1
_geom_bond_atom_site_label_2
_geom_bond_site_symmetry_2
_geom_bond_distance
_geom_bond_publ_flag
Pt1 P2 . 2.2525(14) ?
Pt1 P1 . 2.2533(13) ?
Pt1 Cl2 . 2.3235(13) ?
Pt1 Cl1 . 2.3473(15) ?
C1 C2 . 1.424(7) ?
C1 C5 . 1.432(7) ?
C1 P1 . 1.833(5) ?
C1 Co1 . 2.010(5) ?
C2 C3 . 1.416(8) ?
C2 Co1 . 2.025(6) ?
C2 H2 . 0.9800 ?
C3 C4 . 1.409(8) ?
C3 Co1 . 2.046(5) ?
C3 H3 . 0.9800 ?
C4 C5 . 1.415(7) ?
C4 Co1 . 2.049(5) ?
C4 H4 . 0.9800 ?
C5 Co1 . 2.018(5) ?
C5 H5 . 0.9800 ?
C6 C10 . 1.426(8) ?
C6 C7 . 1.441(8) ?
C6 P2 . 1.823(5) ?
C6 Co1 . 1.999(5) ?
C7 C8 . 1.420(9) ?
C7 Co1 . 2.032(5) ?
C7 H7 . 0.9800 ?
C8 C9 . 1.400(10) ?
C8 Co1 . 2.058(6) ?
C8 H8 . 0.9800 ?
C9 C10 . 1.441(9) ?
C9 Co1 . 2.057(7) ?
C9 H9 . 0.9800 ?
C10 Co1 . 2.011(6) ?
C10 H10 . 0.9800 ?
C11 C16 . 1.394(7) ?
C11 C12 . 1.396(7) ?
C11 P1 . 1.810(6) ?
C12 C13 . 1.369(9) ?
C12 H12 . 0.9300 ?
C13 C14 . 1.392(9) ?
C13 H13 . 0.9300 ?
C14 C15 . 1.369(9) ?
C14 H14 . 0.9300 ?
C15 C16 . 1.377(8) ?
C15 H15 . 0.9300 ?
C16 H16 . 0.9300 ?
C17 C18 . 1.366(8) ?
C17 C22 . 1.403(8) ?
C17 P1 . 1.828(5) ?
C18 C19 . 1.403(9) ?
C18 H18 . 0.9300 ?
C19 C20 . 1.346(12) ?
C19 H19 . 0.9300 ?
C20 C21 . 1.374(11) ?
C20 H20 . 0.9300 ?
C21 C22 . 1.367(9) ?
C21 H21 . 0.9300 ?
C22 H22 . 0.9300 ?
C23 C28 . 1.381(8) ?
C23 C24 . 1.390(8) ?
C23 P2 . 1.816(5) ?
C24 C25 . 1.388(8) ?
C24 H24 . 0.9300 ?
C25 C26 . 1.373(9) ?
C25 H25 . 0.9300 ?
C26 C27 . 1.361(9) ?
C26 H26 . 0.9300 ?
C27 C28 . 1.394(8) ?
C27 H27 . 0.9300 ?
C28 H28 . 0.9300 ?
C29 C30 . 1.381(8) ?
C29 C34 . 1.391(8) ?
C29 P2 . 1.818(5) ?
C30 C31 . 1.390(9) ?
C30 H30 . 0.9300 ?
C31 C32 . 1.389(10) ?
C31 H31 . 0.9300 ?
C32 C33 . 1.364(9) ?
C32 H32 . 0.9300 ?
C33 C34 . 1.372(8) ?
C33 H33 . 0.9300 ?
C34 H34 . 0.9300 ?
F1 P3 . 1.512(7) ?
F4 P3 . 1.550(6) ?
F3 P3 . 1.472(7) ?
F5 P3 . 1.472(8) ?
F2 P3 . 1.511(8) ?
F6 P3 . 1.507(7) ?

loop_
_geom_hbond_atom_site_label_D
_geom_hbond_atom_site_label_H
_geom_hbond_atom_site_label_A
_geom_hbond_site_symmetry_A
_geom_hbond_distance_DH
_geom_hbond_distance_HA
_geom_hbond_distance_DA
_geom_hbond_angle_DHA
C3 H3 F2 2_667 0.98 2.32 3.190(11) 148
C4 H4 Cl1 1_455 0.98 2.80 3.448(7) 124
C7 H7 F5 . 0.98 2.55 3.513(14) 168
C12 H12 F6 1_445 0.93 2.54 3.267(11) 135
C14 H14 Cl2 1_445 0.93 2.79 3.497(8) 134
C16 H16 Cl1 . 0.93 2.80 3.454(7) 128
C22 H22 F5 . 0.93 2.51 3.311(11) 145

loop_
_geom_torsion_atom_site_label_1
_geom_torsion_atom_site_label_2
_geom_torsion_atom_site_label_3
_geom_torsion_atom_site_label_4
_geom_torsion_site_symmetry_1
_geom_torsion_site_symmetry_2
_geom_torsion_site_symmetry_3
_geom_torsion_site_symmetry_4
_geom_torsion
_geom_torsion_publ_flag
C5 C1 C2 C3 . . . . -0.8(6) ?
P1 C1 C2 C3 . . . . -177.8(4) ?
Co1 C1 C2 C3 . . . . 59.1(4) ?
C5 C1 C2 Co1 . . . . -59.9(3) ?
P1 C1 C2 Co1 . . . . 123.0(4) ?
C1 C2 C3 C4 . . . . 1.5(7) ?
Co1 C2 C3 C4 . . . . 59.6(4) ?
C1 C2 C3 Co1 . . . . -58.1(4) ?
C2 C3 C4 C5 . . . . -1.6(7) ?
Co1 C3 C4 C5 . . . . 57.3(4) ?
C2 C3 C4 Co1 . . . . -58.9(4) ?
C3 C4 C5 C1 . . . . 1.1(6) ?
Co1 C4 C5 C1 . . . . 59.2(3) ?
C3 C4 C5 Co1 . . . . -58.1(4) ?
C2 C1 C5 C4 . . . . -0.2(6) ?
P1 C1 C5 C4 . . . . 176.8(4) ?
Co1 C1 C5 C4 . . . . -60.4(4) ?
C2 C1 C5 Co1 . . . . 60.2(4) ?
P1 C1 C5 Co1 . . . . -122.8(4) ?
C10 C6 C7 C8 . . . . 0.7(6) ?
P2 C6 C7 C8 . . . . -179.6(4) ?
Co1 C6 C7 C8 . . . . -59.5(4) ?
C10 C6 C7 Co1 . . . . 60.1(4) ?
P2 C6 C7 Co1 . . . . -120.1(4) ?
C6 C7 C8 C9 . . . . -1.0(7) ?
Co1 C7 C8 C9 . . . . -58.7(5) ?
C6 C7 C8 Co1 . . . . 57.7(4) ?
C7 C8 C9 C10 . . . . 1.0(8) ?
Co1 C8 C9 C10 . . . . -56.9(5) ?
C7 C8 C9 Co1 . . . . 57.9(5) ?
C7 C6 C10 C9 . . . . -0.1(6) ?
P2 C6 C10 C9 . . . . -179.8(4) ?
Co1 C6 C10 C9 . . . . 60.5(4) ?
C7 C6 C10 Co1 . . . . -60.6(4) ?
P2 C6 C10 Co1 . . . . 119.7(4) ?
C8 C9 C10 C6 . . . . -0.6(7) ?
Co1 C9 C10 C6 . . . . -59.0(4) ?
C8 C9 C10 Co1 . . . . 58.5(5) ?
C16 C11 C12 C13 . . . . -1.5(10) ?
P1 C11 C12 C13 . . . . 175.0(6) ?
C11 C12 C13 C14 . . . . -0.2(11) ?
C12 C13 C14 C15 . . . . 1.8(11) ?
C13 C14 C15 C16 . . . . -1.7(11) ?
C14 C15 C16 C11 . . . . 0.0(10) ?
C12 C11 C16 C15 . . . . 1.6(9) ?
P1 C11 C16 C15 . . . . -174.9(5) ?
C22 C17 C18 C19 . . . . 1.9(9) ?
P1 C17 C18 C19 . . . . -176.2(5) ?
C17 C18 C19 C20 . . . . -0.1(10) ?
C18 C19 C20 C21 . . . . -0.7(11) ?
C19 C20 C21 C22 . . . . -0.4(11) ?
C20 C21 C22 C17 . . . . 2.1(10) ?
C18 C17 C22 C21 . . . . -2.9(9) ?
P1 C17 C22 C21 . . . . 175.3(5) ?
C28 C23 C24 C25 . . . . -0.5(8) ?
P2 C23 C24 C25 . . . . 179.7(4) ?
C23 C24 C25 C26 . . . . 1.2(8) ?
C24 C25 C26 C27 . . . . -1.3(9) ?
C25 C26 C27 C28 . . . . 0.7(9) ?
C24 C23 C28 C27 . . . . 0.0(8) ?
P2 C23 C28 C27 . . . . 179.8(4) ?
C26 C27 C28 C23 . . . . -0.1(9) ?
C34 C29 C30 C31 . . . . 0.5(9) ?
P2 C29 C30 C31 . . . . -175.5(5) ?
C29 C30 C31 C32 . . . . -0.8(10) ?
C30 C31 C32 C33 . . . . 0.7(11) ?
C31 C32 C33 C34 . . . . -0.3(12) ?
C32 C33 C34 C29 . . . . 0.0(11) ?
C30 C29 C34 C33 . . . . -0.1(10) ?
P2 C29 C34 C33 . . . . 175.9(5) ?
C10 C6 Co1 C1 . . . . 139.1(4) ?
C7 C6 Co1 C1 . . . . -103.0(4) ?
P2 C6 Co1 C1 . . . . 16.5(4) ?
C7 C6 Co1 C10 . . . . 117.9(5) ?
P2 C6 Co1 C10 . . . . -122.6(5) ?
C10 C6 Co1 C5 . . . . 95.0(4) ?
C7 C6 Co1 C5 . . . . -147.2(4) ?
P2 C6 Co1 C5 . . . . -27.6(4) ?
C10 C6 Co1 C2 . . . . 176.4(4) ?
C7 C6 Co1 C2 . . . . -65.7(5) ?
P2 C6 Co1 C2 . . . . 53.8(5) ?
C10 C6 Co1 C7 . . . . -117.9(5) ?
P2 C6 Co1 C7 . . . . 119.5(5) ?
C10 C6 Co1 C3 . . . . -171(3) ?
C7 C6 Co1 C3 . . . . -53(3) ?
P2 C6 Co1 C3 . . . . 66(3) ?
C10 C6 Co1 C4 . . . . 60.7(5) ?
C7 C6 Co1 C4 . . . . 178.6(4) ?
P2 C6 Co1 C4 . . . . -61.8(5) ?
C10 C6 Co1 C9 . . . . -38.2(4) ?
C7 C6 Co1 C9 . . . . 79.6(4) ?
P2 C6 Co1 C9 . . . . -160.8(5) ?
C10 C6 Co1 C8 . . . . -80.8(4) ?
C7 C6 Co1 C8 . . . . 37.1(4) ?
P2 C6 Co1 C8 . . . . 156.6(5) ?
C2 C1 Co1 C6 . . . . 139.5(3) ?
C5 C1 Co1 C6 . . . . -102.8(3) ?
P1 C1 Co1 C6 . . . . 18.6(4) ?
C2 C1 Co1 C10 . . . . 177.4(3) ?
C5 C1 Co1 C10 . . . . -64.9(4) ?
P1 C1 Co1 C10 . . . . 56.4(5) ?
C2 C1 Co1 C5 . . . . -117.8(4) ?
P1 C1 Co1 C5 . . . . 121.3(5) ?
C5 C1 Co1 C2 . . . . 117.8(4) ?
P1 C1 Co1 C2 . . . . -120.9(5) ?
C2 C1 Co1 C7 . . . . 95.0(3) ?
C5 C1 Co1 C7 . . . . -147.2(3) ?
P1 C1 Co1 C7 . . . . -25.9(4) ?
C2 C1 Co1 C3 . . . . -36.9(3) ?
C5 C1 Co1 C3 . . . . 80.9(3) ?
P1 C1 Co1 C3 . . . . -157.8(4) ?
C2 C1 Co1 C4 . . . . -80.0(3) ?
C5 C1 Co1 C4 . . . . 37.7(3) ?
P1 C1 Co1 C4 . . . . 159.1(4) ?
C2 C1 Co1 C9 . . . . -178(4) ?
C5 C1 Co1 C9 . . . . -60(4) ?
P1 C1 Co1 C9 . . . . 62(4) ?
C2 C1 Co1 C8 . . . . 60.2(5) ?
C5 C1 Co1 C8 . . . . 178.0(4) ?
P1 C1 Co1 C8 . . . . -60.7(5) ?
C9 C10 Co1 C6 . . . . -118.8(6) ?
C6 C10 Co1 C1 . . . . -61.7(5) ?
C9 C10 Co1 C1 . . . . 179.5(4) ?
C6 C10 Co1 C5 . . . . -101.2(3) ?
C9 C10 Co1 C5 . . . . 140.0(4) ?
C6 C10 Co1 C2 . . . . -37(4) ?
C9 C10 Co1 C2 . . . . -156(3) ?
C6 C10 Co1 C7 . . . . 39.0(3) ?
C9 C10 Co1 C7 . . . . -79.8(4) ?
C6 C10 Co1 C3 . . . . 178.9(4) ?
C9 C10 Co1 C3 . . . . 60.0(6) ?
C6 C10 Co1 C4 . . . . -144.8(3) ?
C9 C10 Co1 C4 . . . . 96.4(4) ?
C6 C10 Co1 C9 . . . . 118.8(6) ?
C6 C10 Co1 C8 . . . . 82.6(4) ?
C9 C10 Co1 C8 . . . . -36.2(4) ?
C4 C5 Co1 C6 . . . . -148.5(3) ?
C1 C5 Co1 C6 . . . . 92.7(3) ?
C4 C5 Co1 C1 . . . . 118.8(4) ?
C4 C5 Co1 C10 . . . . -104.0(4) ?
C1 C5 Co1 C10 . . . . 137.3(3) ?
C4 C5 Co1 C2 . . . . 80.1(3) ?
C1 C5 Co1 C2 . . . . -38.7(3) ?
C4 C5 Co1 C7 . . . . 174.9(4) ?
C1 C5 Co1 C7 . . . . 56.1(5) ?
C4 C5 Co1 C3 . . . . 36.3(3) ?
C1 C5 Co1 C3 . . . . -82.5(3) ?
C1 C5 Co1 C4 . . . . -118.8(4) ?
C4 C5 Co1 C9 . . . . -65.8(4) ?
C1 C5 Co1 C9 . . . . 175.4(3) ?
C4 C5 Co1 C8 . . . . -44(3) ?
C1 C5 Co1 C8 . . . . -163(3) ?
C3 C2 Co1 C6 . . . . 178.5(3) ?
C1 C2 Co1 C6 . . . . -61.0(4) ?
C3 C2 Co1 C1 . . . . -120.5(5) ?
C3 C2 Co1 C10 . . . . -147(3) ?
C1 C2 Co1 C10 . . . . -27(4) ?
C3 C2 Co1 C5 . . . . -81.5(4) ?
C1 C2 Co1 C5 . . . . 39.0(3) ?
C3 C2 Co1 C7 . . . . 138.4(4) ?
C1 C2 Co1 C7 . . . . -101.2(3) ?
C1 C2 Co1 C3 . . . . 120.5(5) ?
C3 C2 Co1 C4 . . . . -37.6(3) ?
C1 C2 Co1 C4 . . . . 82.9(3) ?
C3 C2 Co1 C9 . . . . 59.3(6) ?
C1 C2 Co1 C9 . . . . 179.7(4) ?
C3 C2 Co1 C8 . . . . 94.8(4) ?
C1 C2 Co1 C8 . . . . -144.7(3) ?
C8 C7 Co1 C6 . . . . 119.8(6) ?
C8 C7 Co1 C1 . . . . -147.6(4) ?
C6 C7 Co1 C1 . . . . 92.7(4) ?
C8 C7 Co1 C10 . . . . 80.9(5) ?
C6 C7 Co1 C10 . . . . -38.8(3) ?
C8 C7 Co1 C5 . . . . 176.0(4) ?
C6 C7 Co1 C5 . . . . 56.2(5) ?
C8 C7 Co1 C2 . . . . -103.4(4) ?
C6 C7 Co1 C2 . . . . 136.8(3) ?
C8 C7 Co1 C3 . . . . -65.3(6) ?
C6 C7 Co1 C3 . . . . 174.9(3) ?
C8 C7 Co1 C4 . . . . -50(3) ?
C6 C7 Co1 C4 . . . . -170(3) ?
C8 C7 Co1 C9 . . . . 36.4(4) ?
C6 C7 Co1 C9 . . . . -83.4(4) ?
C6 C7 Co1 C8 . . . . -119.8(6) ?
C4 C3 Co1 C6 . . . . -132(3) ?
C2 C3 Co1 C6 . . . . -14(3) ?
C4 C3 Co1 C1 . . . . -81.5(4) ?
C2 C3 Co1 C1 . . . . 37.4(3) ?
C4 C3 Co1 C10 . . . . 57.4(6) ?
C2 C3 Co1 C10 . . . . 176.2(4) ?
C4 C3 Co1 C5 . . . . -36.7(3) ?
C2 C3 Co1 C5 . . . . 82.1(4) ?
C4 C3 Co1 C2 . . . . -118.9(5) ?
C4 C3 Co1 C7 . . . . 178.1(4) ?
C2 C3 Co1 C7 . . . . -63.0(5) ?
C2 C3 Co1 C4 . . . . 118.9(5) ?
C4 C3 Co1 C9 . . . . 96.0(4) ?
C2 C3 Co1 C9 . . . . -145.1(4) ?
C4 C3 Co1 C8 . . . . 138.9(4) ?
C2 C3 Co1 C8 . . . . -102.2(4) ?
C3 C4 Co1 C6 . . . . 174.5(4) ?
C5 C4 Co1 C6 . . . . 53.3(5) ?
C3 C4 Co1 C1 . . . . 82.6(4) ?
C5 C4 Co1 C1 . . . . -38.6(3) ?
C3 C4 Co1 C10 . . . . -146.3(4) ?
C5 C4 Co1 C10 . . . . 92.5(4) ?
C3 C4 Co1 C5 . . . . 121.2(5) ?
C3 C4 Co1 C2 . . . . 38.0(3) ?
C5 C4 Co1 C2 . . . . -83.2(4) ?
C3 C4 Co1 C7 . . . . -17(3) ?
C5 C4 Co1 C7 . . . . -138(3) ?
C5 C4 Co1 C3 . . . . -121.2(5) ?
C3 C4 Co1 C9 . . . . -101.3(4) ?
C5 C4 Co1 C9 . . . . 137.5(4) ?
C3 C4 Co1 C8 . . . . -63.0(5) ?
C5 C4 Co1 C8 . . . . 175.9(4) ?
C8 C9 Co1 C6 . . . . -82.1(4) ?
C10 C9 Co1 C6 . . . . 38.4(4) ?
C8 C9 Co1 C1 . . . . -126(4) ?
C10 C9 Co1 C1 . . . . -5(4) ?
C8 C9 Co1 C10 . . . . -120.5(6) ?
C8 C9 Co1 C5 . . . . 177.6(3) ?
C10 C9 Co1 C5 . . . . -61.9(5) ?
C8 C9 Co1 C2 . . . . 56.6(6) ?
C10 C9 Co1 C2 . . . . 177.2(4) ?
C8 C9 Co1 C7 . . . . -37.1(4) ?
C10 C9 Co1 C7 . . . . 83.4(4) ?
C8 C9 Co1 C3 . . . . 94.3(4) ?
C10 C9 Co1 C3 . . . . -145.2(4) ?
C8 C9 Co1 C4 . . . . 137.9(4) ?
C10 C9 Co1 C4 . . . . -101.6(4) ?
C10 C9 Co1 C8 . . . . 120.5(6) ?
C9 C8 Co1 C6 . . . . 82.4(4) ?
C7 C8 Co1 C6 . . . . -38.2(4) ?
C9 C8 Co1 C1 . . . . 175.2(3) ?
C7 C8 Co1 C1 . . . . 54.6(6) ?
C9 C8 Co1 C10 . . . . 37.7(4) ?
C7 C8 Co1 C10 . . . . -82.9(4) ?
C9 C8 Co1 C5 . . . . -24(3) ?
C7 C8 Co1 C5 . . . . -144(3) ?
C9 C8 Co1 C2 . . . . -146.3(4) ?
C7 C8 Co1 C2 . . . . 93.1(4) ?
C9 C8 Co1 C7 . . . . 120.6(6) ?
C9 C8 Co1 C3 . . . . -102.4(4) ?
C7 C8 Co1 C3 . . . . 137.0(4) ?
C9 C8 Co1 C4 . . . . -64.5(5) ?
C7 C8 Co1 C4 . . . . 174.9(4) ?
C7 C8 Co1 C9 . . . . -120.6(6) ?
C16 C11 P1 C17 . . . . -111.8(5) ?
C12 C11 P1 C17 . . . . 71.7(5) ?
C16 C11 P1 C1 . . . . 144.6(5) ?
C12 C11 P1 C1 . . . . -31.8(6) ?
C16 C11 P1 Pt1 . . . . 13.7(5) ?
C12 C11 P1 Pt1 . . . . -162.8(5) ?
C18 C17 P1 C11 . . . . -8.5(5) ?
C22 C17 P1 C11 . . . . 173.3(4) ?
C18 C17 P1 C1 . . . . 94.4(5) ?
C22 C17 P1 C1 . . . . -83.8(4) ?
C18 C17 P1 Pt1 . . . . -135.3(4) ?
C22 C17 P1 Pt1 . . . . 46.5(5) ?
C2 C1 P1 C11 . . . . 126.1(5) ?
C5 C1 P1 C11 . . . . -50.4(5) ?
Co1 C1 P1 C11 . . . . -142.0(4) ?
C2 C1 P1 C17 . . . . 15.4(5) ?
C5 C1 P1 C17 . . . . -161.1(5) ?
Co1 C1 P1 C17 . . . . 107.2(4) ?
C2 C1 P1 Pt1 . . . . -108.2(5) ?
C5 C1 P1 Pt1 . . . . 75.3(5) ?
Co1 C1 P1 Pt1 . . . . -16.3(4) ?
P2 Pt1 P1 C11 . . . . 104.7(2) ?
Cl2 Pt1 P1 C11 . . . . -62.6(4) ?
Cl1 Pt1 P1 C11 . . . . -71.8(2) ?
P2 Pt1 P1 C17 . . . . -131.6(2) ?
Cl2 Pt1 P1 C17 . . . . 61.1(4) ?
Cl1 Pt1 P1 C17 . . . . 51.9(2) ?
P2 Pt1 P1 C1 . . . . -13.8(2) ?
Cl2 Pt1 P1 C1 . . . . 178.9(3) ?
Cl1 Pt1 P1 C1 . . . . 169.7(2) ?
C28 C23 P2 C29 . . . . -39.1(5) ?
C24 C23 P2 C29 . . . . 140.6(4) ?
C28 C23 P2 C6 . . . . 66.5(5) ?
C24 C23 P2 C6 . . . . -113.7(4) ?
C28 C23 P2 Pt1 . . . . -165.6(4) ?
C24 C23 P2 Pt1 . . . . 14.2(4) ?
C30 C29 P2 C23 . . . . -39.7(5) ?
C34 C29 P2 C23 . . . . 144.4(5) ?
C30 C29 P2 C6 . . . . -148.6(5) ?
C34 C29 P2 C6 . . . . 35.5(5) ?
C30 C29 P2 Pt1 . . . . 84.9(5) ?
C34 C29 P2 Pt1 . . . . -91.0(5) ?
C10 C6 P2 C23 . . . . -15.8(5) ?
C7 C6 P2 C23 . . . . 164.4(4) ?
Co1 C6 P2 C23 . . . . 74.8(4) ?
C10 C6 P2 C29 . . . . 93.9(5) ?
C7 C6 P2 C29 . . . . -85.8(5) ?
Co1 C6 P2 C29 . . . . -175.4(3) ?
C10 C6 P2 Pt1 . . . . -140.8(4) ?
C7 C6 P2 Pt1 . . . . 39.4(5) ?
Co1 C6 P2 Pt1 . . . . -50.2(4) ?
P1 Pt1 P2 C23 . . . . -77.79(17) ?
Cl2 Pt1 P2 C23 . . . . 100.09(17) ?
Cl1 Pt1 P2 C23 . . . . 66.8(5) ?
P1 Pt1 P2 C29 . . . . 160.9(2) ?
Cl2 Pt1 P2 C29 . . . . -21.2(2) ?
Cl1 Pt1 P2 C29 . . . . -54.4(5) ?
P1 Pt1 P2 C6 . . . . 43.48(19) ?
Cl2 Pt1 P2 C6 . . . . -138.64(19) ?
Cl1 Pt1 P2 C6 . . . . -171.9(5) ?
